data_1531000
loop_
_publ_author_name
'Wintenberger, M.'
'Marchand, R.'
'Maunaye, M.'

_publ_section_title
;
 Etude cristallographique et magnetique de Mn Si N2 par diffraction des
 neutrons
;
_journal_name_full 'Solid State Communications'
_journal_page_first 733
_journal_page_last 735
_journal_volume 21
_journal_year 1977
_chemical_formula_sum 'Mn N2 Si'
_chemical_name_systematic 'Mn Si N2'
_space_group_IT_number 33
_symmetry_space_group_name_Hall 'P 2c -2n'
_symmetry_space_group_name_H-M 'P n a 21'
_cell_angle_alpha 90
_cell_angle_beta 90
_cell_angle_gamma 90
_cell_formula_units_Z 4
_cell_length_a 5.248
_cell_length_b 6.511
_cell_length_c 5.07
_cell_volume 173.241
_citation_journal_id_ASTM SSCOA4
_cod_data_source_file Wintenberger_SSCOA4_1977_120.cif
_cod_data_source_block Mn1N2Si1
_cod_original_cell_volume 173.2405
_cod_original_formula_sum 'Mn1 N2 Si1'
_cod_database_code 1531000

loop_
_symmetry_equiv_pos_as_xyz
x,y,z
-x,-y,z+1/2
-x+1/2,y+1/2,z+1/2
x+1/2,-y+1/2,z

loop_
_atom_site_label
_atom_site_type_symbol
_atom_site_fract_x
_atom_site_fract_y
_atom_site_fract_z
_atom_site_occupancy
_atom_site_U_iso_or_equiv
Mn1 Mn+2 0.072 0.628 -0.005 1 0.0
Si1 Si+4 0.071 0.13 0 1 0.0
N1 N-3 0.055 0.082 0.351 1 0.0
N2 N-3 0.102 0.655 0.41 1 0.0
